data_2006934
loop_
_publ_author_name
'Sood, Geeta'
'Schwalbe, Carl H.'
'Fraser, William'

_publ_section_title
;
 Diethyl 3,7-Hypoxanthyldiacetate
;
_journal_issue 1
_journal_name_full 'Acta Crystallographica Section C'
_journal_page_first 114
_journal_page_last 116
_journal_paper_doi 10.1107/S0108270197011906
_journal_volume 54
_journal_year 1998
_chemical_formula_analytical 'C13 H16 N4 O5'
_chemical_formula_moiety 'C13 H16 N4 O5'
_chemical_formula_sum 'C13 H16 N4 O5'
_chemical_formula_weight 308.30
_chemical_melting_point 413.0(10)
_chemical_name_systematic
;
 Diethyl 3,7-Hypoxanthyldiacetate
;
_space_group_IT_number 61
_symmetry_cell_setting orthorhombic
_symmetry_space_group_name_Hall '-P 2ac 2ab'
_symmetry_space_group_name_H-M 'P b c a'
_audit_creation_method SHELXL
_cell_angle_alpha 90.00
_cell_angle_beta 90.00
_cell_angle_gamma 90.00
_cell_formula_units_Z 8
_cell_length_a 11.356(2)
_cell_length_b 13.243(2)
_cell_length_c 20.002(3)
_cell_measurement_reflns_used 25
_cell_measurement_temperature 293(2)
_cell_measurement_theta_max 36.7
_cell_measurement_theta_min 24.0
_cell_volume 3008.1(8)
_computing_cell_refinement 'CAD-4 Software'
_computing_data_collection 'CAD-4 Software (Enraf-Nonius, 1989)'
_computing_data_reduction 'DATREDXL (Brookhaven National Laboratory & Univ. of Birmingham, 1986)'
_computing_molecular_graphics 'ORTEPII (Johnson, 1976)'
_computing_publication_material SHELXL93
_computing_structure_refinement 'SHELXL93 (Sheldrick, 1993)'
_computing_structure_solution 'MULTAN84 (Main, Germain & Woolfson, 1984)'
_diffrn_ambient_temperature 293(2)
_diffrn_measurement_device 'Enraf-Nonius CAD4'
_diffrn_measurement_method \w/2\q
_diffrn_radiation_monochromator graphite
_diffrn_radiation_source 'fine-focus sealed tube'
_diffrn_radiation_type CuK\a
_diffrn_radiation_wavelength 1.54178
_diffrn_reflns_av_R_equivalents 0.043
_diffrn_reflns_av_sigmaI/netI 0.0319
_diffrn_reflns_limit_h_max 14
_diffrn_reflns_limit_h_min -1
_diffrn_reflns_limit_k_max 16
_diffrn_reflns_limit_k_min -16
_diffrn_reflns_limit_l_max 25
_diffrn_reflns_limit_l_min -1
_diffrn_reflns_number 7043
_diffrn_reflns_theta_max 74.86
_diffrn_reflns_theta_min 4.42
_diffrn_standards_decay_% 3
_diffrn_standards_interval_time 120
_diffrn_standards_number 3
_exptl_absorpt_coefficient_mu 0.902
_exptl_absorpt_correction_T_max 0.799
_exptl_absorpt_correction_T_min 0.705
_exptl_absorpt_correction_type 'empirical via \y scans (North, Phillips & Mathews, 1968)'
_exptl_crystal_colour Transparent
_exptl_crystal_density_diffrn 1.361
_exptl_crystal_density_method 'not measured'
_exptl_crystal_description tabular
_exptl_crystal_F_000 1296
_exptl_crystal_size_max 0.55
_exptl_crystal_size_mid 0.45
_exptl_crystal_size_min 0.25
_refine_diff_density_max 0.213
_refine_diff_density_min -0.270
_refine_ls_extinction_coef 0.0031(2)
_refine_ls_extinction_method 'SHELXL93 (Sheldrick, 1993)'
_refine_ls_goodness_of_fit_all 1.057
_refine_ls_goodness_of_fit_obs 1.085
_refine_ls_hydrogen_treatment refall
_refine_ls_matrix_type full
_refine_ls_number_parameters 264
_refine_ls_number_reflns 3093
_refine_ls_number_restraints 0
_refine_ls_restrained_S_all 1.057
_refine_ls_restrained_S_obs 1.085
_refine_ls_R_factor_all 0.049
_refine_ls_R_factor_obs .042
_refine_ls_shift/esd_max -0.005
_refine_ls_shift/esd_mean 0.000
_refine_ls_structure_factor_coef Fsqd
_refine_ls_weighting_details 'w = 1/[\s^2^(Fo^2^)+(0.0587P)^2^+0.4861P] where P = (Fo^2^+2Fc^2^)/3'
_refine_ls_weighting_scheme calc
_refine_ls_wR_factor_all 0.125
_refine_ls_wR_factor_obs .118
_reflns_number_observed 2668
_reflns_number_total 3093
_reflns_observed_criterion >2sigma(I)
_cod_data_source_file jz1236.cif
_cod_data_source_block gsa643ab
_cod_depositor_comments
;
The following automatic conversions were performed:

'_chemical_melting_point' value '412-414 K' was changed to
'413.0(10)' - the average value was taken and precision was
estimated.

Automatic conversion script
Id: cif_fix_values 1646 2011-03-28 12:23:43Z adriana 

The following automatic conversions were performed:

'_chemical_melting_point' value '412-414 K' was changed to
'413.0(10)' - the average value was taken and precision was
estimated.

Automatic conversion script
Id: cif_fix_values 1715 2011-07-08 13:25:40Z adriana 

The following automatic conversions were performed:

'_refine_ls_weighting_scheme' value 'calc w =
1/[\s^2^(Fo^2^)+(0.0587P)^2^+0.4861P] where P = (Fo^2^+2Fc^2^)/3' was
changed to 'calc'. New tag '_refine_ls_weighting_details' was
created. The value of the new tag was set to 'w =
1/[\s^2^(Fo^2^)+(0.0587P)^2^+0.4861P] where P = (Fo^2^+2Fc^2^)/3'.

Automatic conversion script
Id: cif_fix_values 3143 2015-03-26 13:38:13Z robertas 
;
_cod_original_cell_volume 3008.3(8)
_cod_database_code 2006934

loop_
_symmetry_equiv_pos_as_xyz
'x, y, z'
'x+1/2, -y+1/2, -z'
'-x, y+1/2, -z+1/2'
'-x+1/2, -y, z+1/2'
'-x, -y, -z'
'-x-1/2, y-1/2, z'
'x, -y-1/2, z-1/2'
'x-1/2, y, -z-1/2'

loop_
_atom_site_aniso_label
_atom_site_aniso_U_11
_atom_site_aniso_U_22
_atom_site_aniso_U_33
_atom_site_aniso_U_12
_atom_site_aniso_U_13
_atom_site_aniso_U_23
N1 .0595(7) .0429(7) .0530(6) .0019(5) -.0043(5) -.0004(5)
C2 .0555(7) .0464(8) .0476(7) -.0004(6) -.0009(6) -.0048(6)
N3 .0464(5) .0486(7) .0397(5) -.0003(5) -.0036(4) -.0037(5)
C4 .0412(6) .0443(7) .0387(6) -.0013(5) -.0002(5) .0011(5)
C5 .0426(6) .0420(8) .0419(6) -.0031(5) -.0021(5) .0009(5)
C6 .0486(7) .0473(8) .0454(6) .0003(6) -.0030(5) .0045(6)
O6 .0804(8) .0590(8) .0666(7) .0028(6) -.0299(6) .0100(6)
N7 .0526(6) .0428(7) .0494(6) -.0072(5) -.0093(5) .0018(5)
C8 .0607(8) .0429(8) .0599(8) -.0033(6) -.0102(7) .0047(7)
N9 .0551(6) .0450(7) .0543(6) .0004(5) -.0093(5) .0054(5)
C10 .0534(7) .0513(9) .0523(8) -.0139(7) -.0104(6) .0010(6)
C11 .0507(7) .0451(8) .0543(8) -.0053(6) -.0064(6) -.0046(6)
O11 .0545(6) .1001(10) .0677(7) -.0248(6) -.0003(5) -.0108(7)
O12 .0568(6) .0805(8) .0497(5) -.0154(5) -.0080(4) .0025(5)
C13 .0705(10) .0863(14) .0539(9) -.0087(9) .0014(8) .0028(9)
C14 .0925(15) .117(2) .0565(10) -.0128(15) -.0125(10) .0070(12)
C15 .0455(6) .0631(10) .0398(7) .0013(7) -.0041(5) -.0049(6)
C16 .0516(7) .0621(9) .0441(7) -.0005(6) -.0006(6) -.0044(6)
O16 .0548(7) .162(2) .0656(7) .0186(8) .0032(5) -.0208(9)
O17 .0621(6) .1095(10) .0394(5) .0105(6) -.0027(4) -.0120(6)
C18 .0942(15) .145(3) .0413(8) .017(2) .0076(9) -.0171(11)
C19 .114(2) .162(3) .0459(10) .005(2) -.0059(11) -.0277(13)

loop_
_atom_site_label
_atom_site_fract_x
_atom_site_fract_y
_atom_site_fract_z
_atom_site_U_iso_or_equiv
_atom_site_thermal_displace_type
_atom_site_calc_flag
_atom_site_refinement_flags
_atom_site_occupancy
_atom_site_disorder_group
_atom_site_type_symbol
N1 .15275(11) -.05015(9) .47477(6) .0518(3) Uani d . 1 . N
C2 .08380(13) -.03291(12) .42453(7) .0499(3) Uani d . 1 . C
H2 .0509(15) -.0918(14) .3981(8) .060(4) Uiso d . 1 . H
N3 .04742(9) .05888(9) .40204(5) .0449(3) Uani d . 1 . N
C4 .08906(10) .14068(11) .43668(6) .0414(3) Uani d . 1 . C
C5 .16306(11) .12652(10) .49013(6) .0422(3) Uani d . 1 . C
C6 .19969(12) .02926(11) .51195(7) .0471(3) Uani d . 1 . C
O6 .26592(11) .01237(10) .55957(6) .0687(4) Uani d . 1 . O
N7 .18487(10) .22292(9) .51352(6) .0483(3) Uani d . 1 . N
C8 .12306(14) .28598(12) .47392(8) .0545(4) Uani d . 1 . C
H8 .1217(16) .3601(16) .4791(9) .072(5) Uiso d . 1 . H
N9 .06346(11) .23977(10) .42591(6) .0515(3) Uani d . 1 . N
C10 .25483(14) .25051(14) .57138(7) .0524(4) Uani d . 1 . C
H10A .2611(17) .3244(19) .5691(10) .083(6) Uiso d . 1 . H
H10B .3300(17) .2184(14) .5684(8) .063(5) Uiso d . 1 . H
C11 .19536(12) .21971(11) .63532(7) .0501(3) Uani d . 1 . C
O11 .09682(9) .18826(12) .63980(6) .0741(4) Uani d . 1 . O
O12 .26659(9) .23365(10) .68663(5) .0623(3) Uani d . 1 . O
C13 .2205(2) .2053(2) .75261(9) .0702(5) Uani d . 1 . C
H13A .222(2) .128(2) .7510(14) .126(9) Uiso d . 1 . H
H13B .141(2) .2349(17) .7585(12) .092(7) Uiso d . 1 . H
C14 .3077(2) .2391(3) .80278(11) .0885(7) Uani d . 1 . C
H14A .282(2) .216(2) .8495(13) .111(8) Uiso d . 1 . H
H14B .308(3) .317(3) .7978(15) .142(11) Uiso d . 1 . H
H14C .386(2) .2058(19) .7926(11) .094(7) Uiso d . 1 . H
C15 -.02472(12) .06808(14) .34215(7) .0495(3) Uani d . 1 . C
H15A -.0512(16) .1397(16) .3375(9) .072(5) Uiso d . 1 . H
H15B -.0921(15) .0260(14) .3461(8) .059(5) Uiso d . 1 . H
C16 .04463(13) .04088(12) .28048(7) .0526(4) Uani d . 1 . C
O16 .14751(11) .02333(15) .28012(6) .0943(5) Uani d . 1 . O
O17 -.02399(10) .03824(11) .22800(5) .0703(4) Uani d . 1 . O
C18 .0309(2) .0120(3) .16426(9) .0936(8) Uani d . 1 . C
H18A .111(3) .034(2) .1597(15) .133(11) Uiso d . 1 . H
H18B .028(3) -.068(3) .1624(16) .162(14) Uiso d . 1 . H
C19 -.0512(3) .0332(3) .11093(11) .1073(10) Uani d . 1 . C
H19A -.027(2) .013(2) .0663(13) .107(8) Uiso d . 1 . H
H19B -.058(5) .113(4) .114(2) .24(2) Uiso d . 1 . H
H19C -.126(4) .006(3) .1197(18) .171(15) Uiso d . 1 . H

loop_
_atom_type_symbol
_atom_type_description
_atom_type_scat_dispersion_real
_atom_type_scat_dispersion_imag
_atom_type_scat_source
C C 0.0181 0.0091 'International Tables Vol C Tables 4.2.6.8 and 6.1.1.4'
H H 0.0000 0.0000 'International Tables Vol C Tables 4.2.6.8 and 6.1.1.4'
N N 0.0311 0.0180 'International Tables Vol C Tables 4.2.6.8 and 6.1.1.4'
O O 0.0492 0.0322 'International Tables Vol C Tables 4.2.6.8 and 6.1.1.4'

loop_
_geom_angle_atom_site_label_1
_geom_angle_atom_site_label_2
_geom_angle_atom_site_label_3
_geom_angle
_geom_angle_publ_flag
C2 N1 C6 120.83(13) ?
N1 C2 N3 126.74(14) yes
C2 N3 C4 115.75(11) yes
C2 N3 C15 121.17(12) ?
C4 N3 C15 122.95(12) ?
N9 C4 N3 127.48(11) ?
N9 C4 C5 112.68(12) ?
N3 C4 C5 119.81(12) ?
C4 C5 N7 104.31(11) ?
C4 C5 C6 122.80(12) ?
N7 C5 C6 132.88(12) ?
O6 C6 N1 120.54(13) ?
O6 C6 C5 125.39(14) ?
N1 C6 C5 114.06(11) yes
C8 N7 C5 106.27(11) yes
C8 N7 C10 126.72(13) ?
C5 N7 C10 126.93(12) ?
N9 C8 N7 113.94(14) ?
C8 N9 C4 102.80(11) yes
N7 C10 C11 111.38(11) ?
O11 C11 O12 124.28(14) ?
O11 C11 C10 125.32(13) ?
O12 C11 C10 110.39(11) ?
C11 O12 C13 116.40(12) ?
O12 C13 C14 107.1(2) ?
N3 C15 C16 111.05(11) ?
O16 C16 O17 125.06(14) ?
O16 C16 C15 124.34(13) ?
O17 C16 C15 110.60(12) ?
C16 O17 C18 116.89(14) ?
C19 C18 O17 108.8(2) ?

loop_
_geom_bond_atom_site_label_1
_geom_bond_atom_site_label_2
_geom_bond_site_symmetry_2
_geom_bond_distance
_geom_bond_publ_flag
N1 C2 . 1.294(2) yes
N1 C6 . 1.394(2) ?
C2 N3 . 1.360(2) ?
N3 C4 . 1.370(2) ?
N3 C15 . 1.456(2) ?
C4 N9 . 1.361(2) ?
C4 C5 . 1.373(2) ?
C5 N7 . 1.382(2) ?
C5 C6 . 1.422(2) ?
C6 O6 . 1.234(2) yes
N7 C8 . 1.348(2) ?
N7 C10 . 1.451(2) ?
C8 N9 . 1.325(2) ?
C10 C11 . 1.503(2) ?
C11 O11 . 1.197(2) yes
C11 O12 . 1.320(2) ?
O12 C13 . 1.469(2) ?
C13 C14 . 1.479(3) ?
C15 C16 . 1.507(2) ?
C16 O16 . 1.191(2) yes
C16 O17 . 1.308(2) ?
O17 C18 . 1.461(2) ?
C18 C19 . 1.445(3) ?

loop_
_geom_torsion_atom_site_label_1
_geom_torsion_atom_site_label_2
_geom_torsion_atom_site_label_3
_geom_torsion_atom_site_label_4
_geom_torsion
_geom_torsion_publ_flag
C6 N1 C2 N3 -0.8(2) ?
N1 C2 N3 C4 0.1(2) ?
N1 C2 N3 C15 176.14(13) ?
C2 N3 C4 N9 -177.80(13) ?
C15 N3 C4 N9 6.2(2) ?
C2 N3 C4 C5 0.3(2) ?
C15 N3 C4 C5 -175.66(12) ?
N9 C4 C5 N7 -0.32(15) ?
N3 C4 C5 N7 -178.68(11) ?
N9 C4 C5 C6 178.39(12) ?
N3 C4 C5 C6 0.0(2) ?
C2 N1 C6 O6 -179.59(14) ?
C2 N1 C6 C5 1.1(2) ?
C4 C5 C6 O6 180.00(13) ?
N7 C5 C6 O6 -1.7(3) ?
C4 C5 C6 N1 -0.7(2) ?
N7 C5 C6 N1 177.60(13) ?
C4 C5 N7 C8 0.62(15) ?
C6 C5 N7 C8 -177.89(15) ?
C4 C5 N7 C10 177.46(12) ?
C6 C5 N7 C10 -1.1(2) ?
C5 N7 C8 N9 -0.8(2) ?
C10 N7 C8 N9 -177.62(13) ?
N7 C8 N9 C4 0.6(2) ?
N3 C4 N9 C8 178.08(13) ?
C5 C4 N9 C8 -0.1(2) ?
C8 N7 C10 C11 106.8(2) yes
C5 N7 C10 C11 -69.4(2) ?
N7 C10 C11 O11 -9.0(2) ?
N7 C10 C11 O12 172.02(13) yes
O11 C11 O12 C13 1.8(2) yes
C10 C11 O12 C13 -179.2(2) ?
C11 O12 C13 C14 -172.9(2) ?
C2 N3 C15 C16 -68.9(2) yes
C4 N3 C15 C16 106.86(15) ?
N3 C15 C16 O16 -6.5(3) yes
N3 C15 C16 O17 172.84(14) ?
O16 C16 O17 C18 -0.2(3) ?
C15 C16 O17 C18 -179.5(2) yes
C16 O17 C18 C19 -168.2(2) ?

loop_
_cod_related_entry_id
_cod_related_entry_database
_cod_related_entry_code
1 ChemSpider 21137289
